data_4107113
loop_
_publ_author_name
'Masato Ohashi'
'Ippei Takeda'
'Masashi Ikawa'
'Sensuke Ogoshi'

_publ_contact_author_address
;
 Department of Applied Chemistry,
 Faculty of Engineering, Suita, Osaka 565-0871, Japan
 Center for Atomic and Molecular Technologies, Osaka University, 
 Suita, Osaka 565-0871, Japan
;
_publ_contact_author_email ohashi@chem.eng.osaka-u.ac.jp
_publ_contact_author_fax '+81 6 6879 7394'
_publ_contact_author_name 'Assit. Prof. Masato Ohashi'
_publ_contact_author_phone '+81 6 6879 7393'
_publ_section_title
;
 Nickel-Catalyzed Dehydrogenative [4 + 2] Cycloaddition of 1,3-Dienes with
 Nitriles
;
_journal_name_full 'Journal of the American Chemical Society'
_journal_page_first 18018
_journal_page_last 18021
_journal_paper_doi 10.1021/ja208162w
_journal_volume 133
_journal_year 2011
_chemical_formula_sum 'C38 H53 N2 Ni P'
_chemical_formula_weight 627.50
_chemical_name_systematic
; 
 ? 
;
_space_group_IT_number 2
_symmetry_cell_setting triclinic
_symmetry_space_group_name_Hall '-P 1'
_symmetry_space_group_name_H-M 'P -1'
_atom_sites_solution_hydrogens geom
_atom_sites_solution_primary direct
_atom_sites_solution_secondary difmap
_audit_creation_method SHELXL-97
_cell_angle_alpha 84.081(5)
_cell_angle_beta 75.579(4)
_cell_angle_gamma 70.851(5)
_cell_formula_units_Z 2
_cell_length_a 9.9407(19)
_cell_length_b 10.2407(20)
_cell_length_c 18.024(4)
_cell_measurement_temperature 123(2)
_cell_volume 1678.2(6)
_computing_structure_refinement 'SHELXL-97 (Sheldrick, 1997)'
_computing_structure_solution 'SHELXS-97 (Sheldrick, 1990)'
_diffrn_ambient_temperature 123(2)
_diffrn_measured_fraction_theta_full 0.998
_diffrn_measured_fraction_theta_max 0.998
_diffrn_measurement_device_type 'Rigaku R-AXIS RAPID'
_diffrn_measurement_method \w
_diffrn_radiation_monochromator graphite
_diffrn_radiation_source 'fine-focus sealed tube'
_diffrn_radiation_type MoK\a
_diffrn_radiation_wavelength 0.71075
_diffrn_reflns_av_R_equivalents 0.1244
_diffrn_reflns_av_sigmaI/netI 0.1485
_diffrn_reflns_limit_h_max 11
_diffrn_reflns_limit_h_min -11
_diffrn_reflns_limit_k_max 12
_diffrn_reflns_limit_k_min -12
_diffrn_reflns_limit_l_max 21
_diffrn_reflns_limit_l_min -21
_diffrn_reflns_number 13309
_diffrn_reflns_theta_full 25.00
_diffrn_reflns_theta_max 25.00
_diffrn_reflns_theta_min 3.02
_diffrn_standards_number 0
_exptl_absorpt_coefficient_mu 0.654
_exptl_absorpt_correction_T_max 0.9375
_exptl_absorpt_correction_T_min 0.8279
_exptl_absorpt_correction_type multi-scan
_exptl_absorpt_process_details 'ABSCOR (Rigaku, 1995)'
_exptl_crystal_density_diffrn 1.242
_exptl_crystal_F_000 676
_exptl_crystal_size_max 0.30
_exptl_crystal_size_mid 0.10
_exptl_crystal_size_min 0.10
_refine_diff_density_max 0.892
_refine_diff_density_min -1.435
_refine_diff_density_rms 0.168
_refine_ls_extinction_method none
_refine_ls_goodness_of_fit_ref 1.115
_refine_ls_hydrogen_treatment constr
_refine_ls_matrix_type full
_refine_ls_number_parameters 381
_refine_ls_number_reflns 5892
_refine_ls_number_restraints 0
_refine_ls_restrained_S_all 1.115
_refine_ls_R_factor_all 0.1654
_refine_ls_R_factor_gt 0.0904
_refine_ls_shift/su_max 0.000
_refine_ls_shift/su_mean 0.000
_refine_ls_structure_factor_coef Fsqd
_refine_ls_weighting_details 'calc w=1/[\s^2^(Fo^2^)+(0.1173P)^2^+4.1108P] where P=(Fo^2^+2Fc^2^)/3'
_refine_ls_weighting_scheme calc
_refine_ls_wR_factor_gt 0.2104
_refine_ls_wR_factor_ref 0.2891
_reflns_number_gt 3143
_reflns_number_total 5892
_reflns_threshold_expression >2sigma(I)
_cod_data_source_file ja208162w_si_002_1.cif
_cod_data_source_block 24d
_cod_database_code 4107113

loop_
_symmetry_equiv_pos_as_xyz
'x, y, z'
'-x, -y, -z'

loop_
_atom_site_label
_atom_site_type_symbol
_atom_site_fract_x
_atom_site_fract_y
_atom_site_fract_z
_atom_site_U_iso_or_equiv
_atom_site_adp_type
_atom_site_occupancy
_atom_site_symmetry_multiplicity
_atom_site_calc_flag
_atom_site_refinement_flags
Ni1 Ni 0.15476(11) 0.05748(10) 0.22171(5) 0.0366(4) Uani 1 1 d .
P1 P 0.3520(2) 0.0108(2) 0.26358(11) 0.0351(5) Uani 1 1 d .
N1 N 0.0444(7) -0.2133(6) 0.2058(3) 0.0354(15) Uani 1 1 d .
N2 N 0.2144(7) -0.0876(6) 0.1540(3) 0.0396(16) Uani 1 1 d .
H2 H 0.2918 -0.0899 0.1170 0.048 Uiso 1 1 calc R
C1 C 0.0403(9) 0.2286(9) 0.2809(5) 0.044(2) Uani 1 1 d .
H1A H -0.0166 0.2159 0.3331 0.053 Uiso 1 1 calc R
H1B H 0.0889 0.3001 0.2772 0.053 Uiso 1 1 calc R
C2 C -0.0239(11) 0.2246(8) 0.2189(5) 0.050(2) Uani 1 1 d .
C3 C -0.0499(7) 0.1023(8) 0.2091(4) 0.0319(17) Uani 1 1 d .
C4 C -0.0685(9) 0.0054(8) 0.2755(4) 0.0407(19) Uani 1 1 d .
H4 H -0.1084 0.0429 0.3252 0.049 Uiso 1 1 calc R
C5 C -0.0314(9) -0.1348(8) 0.2689(4) 0.0374(19) Uani 1 1 d .
C6 C 0.1564(9) -0.1893(8) 0.1534(4) 0.0382(19) Uani 1 1 d .
C7 C -0.0286(9) 0.3337(8) 0.1552(5) 0.049(2) Uani 1 1 d .
H7A H -0.1305 0.3874 0.1558 0.059 Uiso 1 1 calc R
H7B H 0.0179 0.2888 0.1057 0.059 Uiso 1 1 calc R
H7C H 0.0239 0.3954 0.1628 0.059 Uiso 1 1 calc R
C8 C -0.0940(9) 0.0810(8) 0.1383(4) 0.044(2) Uani 1 1 d .
H8A H -0.0160 0.0838 0.0930 0.053 Uiso 1 1 calc R
H8B H -0.1843 0.1544 0.1335 0.053 Uiso 1 1 calc R
H8C H -0.1103 -0.0090 0.1421 0.053 Uiso 1 1 calc R
C9 C -0.0818(9) -0.2187(8) 0.3375(4) 0.042(2) Uani 1 1 d .
C10 C 0.2192(9) -0.2890(8) 0.0900(4) 0.0361(18) Uani 1 1 d .
C11 C -0.2033(9) -0.1591(9) 0.3953(4) 0.042(2) Uani 1 1 d .
H11 H -0.2546 -0.0632 0.3922 0.050 Uiso 1 1 calc R
C12 C -0.2508(11) -0.2380(9) 0.4575(5) 0.054(2) Uani 1 1 d .
H12 H -0.3332 -0.1963 0.4969 0.065 Uiso 1 1 calc R
C13 C -0.1765(11) -0.3785(10) 0.4612(5) 0.063(3) Uani 1 1 d .
H13 H -0.2080 -0.4332 0.5035 0.076 Uiso 1 1 calc R
C14 C -0.0564(10) -0.4392(9) 0.4034(5) 0.057(3) Uani 1 1 d .
H14 H -0.0058 -0.5353 0.4062 0.068 Uiso 1 1 calc R
C15 C -0.0100(10) -0.3594(8) 0.3414(4) 0.047(2) Uani 1 1 d .
H15 H 0.0714 -0.4016 0.3016 0.057 Uiso 1 1 calc R
C16 C 0.2040(9) -0.4197(8) 0.0997(4) 0.042(2) Uani 1 1 d .
H16 H 0.1522 -0.4448 0.1479 0.050 Uiso 1 1 calc R
C17 C 0.2609(9) -0.5143(9) 0.0424(5) 0.046(2) Uani 1 1 d .
H17 H 0.2477 -0.6028 0.0509 0.056 Uiso 1 1 calc R
C18 C 0.3377(11) -0.4797(9) -0.0280(5) 0.054(2) Uani 1 1 d .
H18 H 0.3802 -0.5450 -0.0678 0.065 Uiso 1 1 calc R
C19 C 0.3511(10) -0.3507(8) -0.0391(4) 0.047(2) Uani 1 1 d .
H19 H 0.4021 -0.3258 -0.0875 0.057 Uiso 1 1 calc R
C20 C 0.2931(9) -0.2562(8) 0.0178(4) 0.045(2) Uani 1 1 d .
H20 H 0.3033 -0.1666 0.0080 0.054 Uiso 1 1 calc R
C21 C 0.3899(8) 0.1628(8) 0.2892(4) 0.0355(18) Uani 1 1 d .
H21 H 0.3029 0.2111 0.3295 0.043 Uiso 1 1 calc R
C22 C 0.3996(9) 0.2672(8) 0.2220(4) 0.0399(19) Uani 1 1 d .
H22A H 0.4854 0.2249 0.1805 0.048 Uiso 1 1 calc R
H22B H 0.3108 0.2909 0.2014 0.048 Uiso 1 1 calc R
C23 C 0.4141(10) 0.3991(8) 0.2478(5) 0.047(2) Uani 1 1 d .
H23A H 0.4214 0.4642 0.2035 0.057 Uiso 1 1 calc R
H23B H 0.3254 0.4444 0.2870 0.057 Uiso 1 1 calc R
C24 C 0.5481(8) 0.3673(8) 0.2809(4) 0.0396(19) Uani 1 1 d .
H24A H 0.6376 0.3276 0.2409 0.048 Uiso 1 1 calc R
H24B H 0.5535 0.4535 0.2984 0.048 Uiso 1 1 calc R
C25 C 0.5390(9) 0.2661(8) 0.3473(4) 0.0402(19) Uani 1 1 d .
H25A H 0.4538 0.3096 0.3887 0.048 Uiso 1 1 calc R
H25B H 0.6281 0.2436 0.3675 0.048 Uiso 1 1 calc R
C26 C 0.5243(9) 0.1328(8) 0.3246(5) 0.043(2) Uani 1 1 d .
H26A H 0.5140 0.0715 0.3705 0.052 Uiso 1 1 calc R
H26B H 0.6140 0.0842 0.2870 0.052 Uiso 1 1 calc R
C27 C 0.3435(8) -0.0966(8) 0.3524(4) 0.0327(17) Uani 1 1 d .
H27 H 0.4362 -0.1151 0.3699 0.039 Uiso 1 1 calc R
C28 C 0.2137(9) -0.0233(8) 0.4161(4) 0.0375(19) Uani 1 1 d .
H28A H 0.2220 0.0669 0.4257 0.045 Uiso 1 1 calc R
H28B H 0.1214 -0.0056 0.3995 0.045 Uiso 1 1 calc R
C29 C 0.2092(10) -0.1108(9) 0.4900(4) 0.046(2) Uani 1 1 d .
H29A H 0.3002 -0.1266 0.5076 0.055 Uiso 1 1 calc R
H29B H 0.1256 -0.0610 0.5305 0.055 Uiso 1 1 calc R
C30 C 0.1939(11) -0.2476(9) 0.4767(5) 0.057(3) Uani 1 1 d .
H30A H 0.0994 -0.2319 0.4629 0.069 Uiso 1 1 calc R
H30B H 0.1943 -0.3048 0.5245 0.069 Uiso 1 1 calc R
C31 C 0.3192(11) -0.3246(9) 0.4125(4) 0.054(2) Uani 1 1 d .
H31A H 0.3044 -0.4117 0.4027 0.065 Uiso 1 1 calc R
H31B H 0.4129 -0.3485 0.4284 0.065 Uiso 1 1 calc R
C32 C 0.3263(10) -0.2345(8) 0.3384(4) 0.046(2) Uani 1 1 d .
H32A H 0.4101 -0.2845 0.2980 0.055 Uiso 1 1 calc R
H32B H 0.2357 -0.2170 0.3202 0.055 Uiso 1 1 calc R
C33 C 0.5123(8) -0.1015(8) 0.1967(4) 0.0352(18) Uani 1 1 d .
H33 H 0.4778 -0.1772 0.1856 0.042 Uiso 1 1 calc R
C34 C 0.6519(9) -0.1777(8) 0.2251(5) 0.045(2) Uani 1 1 d .
H34A H 0.7037 -0.1118 0.2288 0.054 Uiso 1 1 calc R
H34B H 0.6262 -0.2192 0.2766 0.054 Uiso 1 1 calc R
C35 C 0.7510(9) -0.2909(8) 0.1690(5) 0.046(2) Uani 1 1 d .
H35A H 0.8422 -0.3380 0.1866 0.055 Uiso 1 1 calc R
H35B H 0.7013 -0.3603 0.1691 0.055 Uiso 1 1 calc R
C36 C 0.7895(9) -0.2363(9) 0.0885(5) 0.048(2) Uani 1 1 d .
H36A H 0.8440 -0.3147 0.0537 0.058 Uiso 1 1 calc R
H36B H 0.8539 -0.1793 0.0863 0.058 Uiso 1 1 calc R
C37 C 0.6515(10) -0.1482(9) 0.0609(5) 0.047(2) Uani 1 1 d .
H37A H 0.6807 -0.1059 0.0101 0.056 Uiso 1 1 calc R
H37B H 0.5945 -0.2084 0.0554 0.056 Uiso 1 1 calc R
C38 C 0.5568(8) -0.0353(8) 0.1172(4) 0.0382(19) Uani 1 1 d .
H38A H 0.4682 0.0192 0.0989 0.046 Uiso 1 1 calc R
H38B H 0.6117 0.0279 0.1210 0.046 Uiso 1 1 calc R

loop_
_atom_site_aniso_label
_atom_site_aniso_U_11
_atom_site_aniso_U_22
_atom_site_aniso_U_33
_atom_site_aniso_U_23
_atom_site_aniso_U_13
_atom_site_aniso_U_12
Ni1 0.0424(6) 0.0295(6) 0.0356(6) -0.0053(4) -0.0045(5) -0.0099(5)
P1 0.0423(12) 0.0284(11) 0.0304(10) -0.0031(8) -0.0012(9) -0.0102(10)
N1 0.035(3) 0.033(4) 0.033(3) -0.003(3) -0.004(3) -0.006(3)
N2 0.040(4) 0.032(4) 0.038(3) 0.006(3) 0.004(3) -0.010(3)
C1 0.044(5) 0.060(6) 0.041(4) -0.005(4) -0.016(4) -0.026(5)
C2 0.075(6) 0.022(4) 0.050(5) -0.002(4) -0.008(5) -0.015(4)
C3 0.019(3) 0.034(4) 0.040(4) 0.002(3) -0.002(3) -0.009(3)
C4 0.050(5) 0.039(5) 0.035(4) -0.008(3) -0.015(4) -0.011(4)
C5 0.043(5) 0.041(5) 0.030(4) -0.001(3) -0.004(4) -0.019(4)
C6 0.042(5) 0.032(4) 0.033(4) 0.003(3) 0.000(4) -0.008(4)
C7 0.045(5) 0.037(5) 0.060(5) 0.006(4) -0.008(4) -0.011(4)
C8 0.050(5) 0.033(5) 0.048(5) 0.000(4) -0.016(4) -0.009(4)
C9 0.054(5) 0.031(5) 0.042(4) -0.004(4) 0.001(4) -0.021(4)
C10 0.042(4) 0.033(4) 0.032(4) -0.013(3) -0.005(3) -0.010(4)
C11 0.046(5) 0.041(5) 0.036(4) -0.008(4) -0.005(4) -0.011(4)
C12 0.068(6) 0.049(6) 0.040(5) 0.001(4) 0.003(4) -0.024(5)
C13 0.077(7) 0.052(6) 0.047(5) 0.006(5) 0.012(5) -0.024(6)
C14 0.069(6) 0.032(5) 0.054(5) -0.002(4) 0.006(5) -0.011(5)
C15 0.066(6) 0.035(5) 0.036(4) -0.002(4) -0.001(4) -0.018(4)
C16 0.054(5) 0.038(5) 0.038(4) -0.004(4) -0.003(4) -0.025(4)
C17 0.050(5) 0.040(5) 0.047(5) -0.019(4) -0.001(4) -0.014(4)
C18 0.070(6) 0.048(6) 0.038(5) -0.010(4) -0.004(5) -0.014(5)
C19 0.063(6) 0.040(5) 0.032(4) -0.002(4) 0.004(4) -0.017(4)
C20 0.057(5) 0.032(5) 0.039(4) -0.005(4) 0.005(4) -0.016(4)
C21 0.029(4) 0.034(4) 0.042(4) 0.005(3) -0.009(3) -0.009(4)
C22 0.050(5) 0.035(5) 0.035(4) 0.001(3) -0.004(4) -0.018(4)
C23 0.062(6) 0.036(5) 0.040(4) 0.001(4) -0.001(4) -0.020(4)
C24 0.033(4) 0.036(5) 0.050(5) -0.013(4) -0.006(4) -0.011(4)
C25 0.043(5) 0.042(5) 0.044(4) -0.011(4) -0.015(4) -0.018(4)
C26 0.050(5) 0.040(5) 0.040(4) -0.001(4) -0.010(4) -0.015(4)
C27 0.021(4) 0.045(5) 0.030(4) 0.000(3) -0.003(3) -0.010(3)
C28 0.049(5) 0.035(4) 0.029(4) 0.000(3) -0.003(4) -0.019(4)
C29 0.056(5) 0.051(5) 0.031(4) -0.001(4) -0.006(4) -0.020(5)
C30 0.086(7) 0.042(5) 0.039(5) 0.006(4) -0.001(5) -0.026(5)
C31 0.080(7) 0.036(5) 0.040(5) 0.005(4) -0.005(5) -0.018(5)
C32 0.064(6) 0.035(5) 0.036(4) -0.003(4) -0.003(4) -0.019(4)
C33 0.039(4) 0.036(4) 0.030(4) -0.003(3) -0.009(3) -0.010(4)
C34 0.052(5) 0.040(5) 0.044(5) -0.014(4) -0.004(4) -0.019(4)
C35 0.047(5) 0.035(5) 0.051(5) -0.020(4) -0.011(4) 0.000(4)
C36 0.034(5) 0.049(5) 0.056(5) -0.026(4) 0.000(4) -0.007(4)
C37 0.058(6) 0.042(5) 0.039(4) -0.012(4) -0.003(4) -0.017(4)
C38 0.039(4) 0.037(5) 0.035(4) -0.007(3) 0.003(4) -0.012(4)

loop_
_atom_type_symbol
_atom_type_description
_atom_type_scat_dispersion_real
_atom_type_scat_dispersion_imag
_atom_type_scat_source
C C 0.0033 0.0016 'International Tables Vol C Tables 4.2.6.8 and 6.1.1.4'
H H 0.0000 0.0000 'International Tables Vol C Tables 4.2.6.8 and 6.1.1.4'
N N 0.0061 0.0033 'International Tables Vol C Tables 4.2.6.8 and 6.1.1.4'
P P 0.1023 0.0942 'International Tables Vol C Tables 4.2.6.8 and 6.1.1.4'
Ni Ni 0.3393 1.1124 'International Tables Vol C Tables 4.2.6.8 and 6.1.1.4'

loop_
_geom_angle_atom_site_label_1
_geom_angle_atom_site_label_2
_geom_angle_atom_site_label_3
_geom_angle
N2 Ni1 C1 163.3(3)
N2 Ni1 C3 89.5(3)
C1 Ni1 C3 74.4(3)
N2 Ni1 C2 122.0(3)
C1 Ni1 C2 41.6(3)
C3 Ni1 C2 40.5(3)
N2 Ni1 P1 99.1(2)
C1 Ni1 P1 97.6(2)
C3 Ni1 P1 166.6(2)
C2 Ni1 P1 136.4(3)
N2 Ni1 C4 89.9(3)
C1 Ni1 C4 80.4(3)
C3 Ni1 C4 38.2(3)
C2 Ni1 C4 68.1(3)
P1 Ni1 C4 130.82(19)
C21 P1 C27 104.2(3)
C21 P1 C33 111.5(4)
C27 P1 C33 102.4(3)
C21 P1 Ni1 114.9(2)
C27 P1 Ni1 111.7(2)
C33 P1 Ni1 111.2(3)
C6 N1 C5 124.5(7)
C6 N2 Ni1 129.6(5)
C2 C1 Ni1 70.6(5)
C3 C2 C1 117.6(7)
C3 C2 C7 120.0(8)
C1 C2 C7 120.7(7)
C3 C2 Ni1 68.6(4)
C1 C2 Ni1 67.9(5)
C7 C2 Ni1 123.0(6)
C2 C3 C4 119.9(7)
C2 C3 C8 120.9(7)
C4 C3 C8 117.7(6)
C2 C3 Ni1 70.9(5)
C4 C3 Ni1 85.5(5)
C8 C3 Ni1 126.1(5)
C5 C4 C3 123.8(7)
C5 C4 Ni1 104.7(6)
C3 C4 Ni1 56.2(4)
N1 C5 C4 128.4(7)
N1 C5 C9 112.8(7)
C4 C5 C9 118.7(7)
N1 C6 N2 126.7(7)
N1 C6 C10 113.9(7)
N2 C6 C10 119.4(6)
C15 C9 C11 119.1(7)
C15 C9 C5 119.4(7)
C11 C9 C5 121.4(7)
C16 C10 C20 116.5(7)
C16 C10 C6 121.0(7)
C20 C10 C6 122.5(7)
C12 C11 C9 121.0(8)
C13 C12 C11 119.2(8)
C14 C13 C12 120.3(8)
C13 C14 C15 120.0(8)
C9 C15 C14 120.4(8)
C17 C16 C10 122.4(7)
C16 C17 C18 119.5(8)
C19 C18 C17 118.8(8)
C18 C19 C20 121.5(7)
C19 C20 C10 121.1(7)
C22 C21 C26 109.4(6)
C22 C21 P1 112.3(5)
C26 C21 P1 116.3(5)
C23 C22 C21 110.8(6)
C24 C23 C22 111.3(7)
C25 C24 C23 109.6(6)
C24 C25 C26 112.3(6)
C25 C26 C21 111.3(6)
C32 C27 C28 108.1(6)
C32 C27 P1 110.6(5)
C28 C27 P1 111.2(5)
C29 C28 C27 111.0(6)
C30 C29 C28 110.1(7)
C29 C30 C31 110.7(7)
C30 C31 C32 110.6(7)
C27 C32 C31 110.8(7)
C34 C33 C38 108.2(6)
C34 C33 P1 119.1(5)
C38 C33 P1 115.3(5)
C35 C34 C33 109.2(7)
C36 C35 C34 112.9(7)
C35 C36 C37 111.4(6)
C38 C37 C36 111.0(7)
C37 C38 C33 109.4(6)

loop_
_geom_bond_atom_site_label_1
_geom_bond_atom_site_label_2
_geom_bond_distance
Ni1 N2 1.867(7)
Ni1 C1 1.994(9)
Ni1 C3 1.999(7)
Ni1 C2 2.029(9)
Ni1 P1 2.166(2)
Ni1 C4 2.397(8)
P1 C21 1.843(8)
P1 C27 1.847(7)
P1 C33 1.855(8)
N1 C6 1.342(9)
N1 C5 1.369(9)
N2 C6 1.348(10)
C1 C2 1.427(12)
C2 C3 1.395(11)
C2 C7 1.516(11)
C3 C4 1.488(10)
C3 C8 1.507(11)
C4 C5 1.370(11)
C5 C9 1.506(10)
C6 C10 1.484(10)
C9 C15 1.386(11)
C9 C11 1.393(11)
C10 C16 1.384(10)
C10 C20 1.394(10)
C11 C12 1.389(10)
C12 C13 1.388(12)
C13 C14 1.387(12)
C14 C15 1.389(11)
C16 C17 1.371(11)
C17 C18 1.386(11)
C18 C19 1.360(11)
C19 C20 1.365(11)
C21 C22 1.537(9)
C21 C26 1.550(11)
C22 C23 1.534(11)
C23 C24 1.519(11)
C24 C25 1.505(10)
C25 C26 1.525(10)
C27 C32 1.530(11)
C27 C28 1.534(10)
C28 C29 1.526(10)
C29 C30 1.508(11)
C30 C31 1.529(12)
C31 C32 1.543(10)
C33 C34 1.536(11)
C33 C38 1.546(10)
C34 C35 1.527(10)
C35 C36 1.504(11)
C36 C37 1.541(12)
C37 C38 1.518(10)
